data_7241364
loop_
_publ_author_name
'Brown, John T.'
'Zeller, Matthias'
'Rosokha, Sergiy V.'

_publ_section_title
;
 Effects of structural variations on \p-dimer formation: long-distance
 multicenter bonding of cation-radicals of tetrathiafulvalene analogues.
;
_journal_issue 43
_journal_name_full 'Physical chemistry chemical physics : PCCP'
_journal_page_first 25054
_journal_page_last 25065
_journal_paper_doi 10.1039/d0cp04891g
_journal_volume 22
_journal_year 2020
_chemical_formula_moiety 'C32 H12 B F24, C10 H12 Se4'
_chemical_formula_sum 'C42 H24 B F24 Se4'
_chemical_formula_weight 1311.26
_space_group_crystal_system triclinic
_space_group_IT_number 2
_space_group_name_Hall '-P 1'
_space_group_name_H-M_alt 'P -1'
_atom_sites_solution_hydrogens geom
_atom_sites_solution_primary direct
_atom_sites_solution_secondary difmap
_audit_creation_method SHELXL-2018/3
_audit_update_record
;
2020-06-22 deposited with the CCDC.	2020-10-06 downloaded from the CCDC.
;
_cell_angle_alpha 89.0360(10)
_cell_angle_beta 83.4010(10)
_cell_angle_gamma 81.2060(10)
_cell_formula_units_Z 2
_cell_length_a 10.4486(3)
_cell_length_b 14.0122(4)
_cell_length_c 15.7753(4)
_cell_measurement_reflns_used 9036
_cell_measurement_temperature 150(2)
_cell_measurement_theta_max 33.1243
_cell_measurement_theta_min 2.6439
_cell_volume 2267.35(11)
_computing_cell_refinement 'SAINT V8.40A (Bruker, 2019)'
_computing_data_collection 'Apex3 v2019.1-0 (Bruker, 2019)'
_computing_data_reduction 'SAINT V8.40A (Bruker, 2019)'
_computing_structure_refinement
;  
SHELXL-2018/3 (Sheldrick, 2015, 2018), 
SHELXLE Rev1030 (H\"ubschle et al., 2011)
;
_computing_structure_solution 'SHELXS-97 (Sheldrick, 2008)'
_diffrn_ambient_temperature 150(2)
_diffrn_measured_fraction_theta_full 0.998
_diffrn_measured_fraction_theta_max 0.996
_diffrn_measurement_device_type
;
Bruker AXS D8 Quest diffractometer with PhotonII charge-integrating pixel 
array detector (CPAD)
;
_diffrn_measurement_method 'omega and phi scans'
_diffrn_radiation_monochromator 'Triumph curved graphite crystal'
_diffrn_radiation_type MoK\a
_diffrn_radiation_wavelength 0.71073
_diffrn_reflns_av_R_equivalents 0.0453
_diffrn_reflns_av_unetI/netI 0.0323
_diffrn_reflns_Laue_measured_fraction_full 0.998
_diffrn_reflns_Laue_measured_fraction_max 0.996
_diffrn_reflns_limit_h_max 16
_diffrn_reflns_limit_h_min -16
_diffrn_reflns_limit_k_max 21
_diffrn_reflns_limit_k_min -21
_diffrn_reflns_limit_l_max 24
_diffrn_reflns_limit_l_min -24
_diffrn_reflns_number 114138
_diffrn_reflns_point_group_measured_fraction_full 0.998
_diffrn_reflns_point_group_measured_fraction_max 0.996
_diffrn_reflns_theta_full 25.242
_diffrn_reflns_theta_max 33.204
_diffrn_reflns_theta_min 2.494
_diffrn_source 'fine focus sealed tube X-ray source'
_diffrn_source_current '30 mA'
_diffrn_source_voltage '50 kV'
_exptl_absorpt_coefficient_mu 3.368
_exptl_absorpt_correction_T_max 0.7465
_exptl_absorpt_correction_T_min 0.5978
_exptl_absorpt_correction_type multi-scan
_exptl_absorpt_process_details
;
 SADABS 2016/2: Krause, L., Herbst-Irmer, R., Sheldrick G.M. & Stalke D.,
 J. Appl. Cryst. 48 (2015) 3-10
;
_exptl_crystal_colour black
_exptl_crystal_density_diffrn 1.921
_exptl_crystal_description rod
_exptl_crystal_F_000 1266
_exptl_crystal_size_max 0.320
_exptl_crystal_size_mid 0.110
_exptl_crystal_size_min 0.070
_refine_diff_density_max 0.881
_refine_diff_density_min -0.809
_refine_diff_density_rms 0.085
_refine_ls_extinction_coef 0.0024(2)
_refine_ls_extinction_expression Fc^*^=kFc[1+0.001xFc^2^\l^3^/sin(2\q)]^-1/4^
_refine_ls_extinction_method 'SHELXL-2018/3 (Sheldrick 2018)'
_refine_ls_goodness_of_fit_ref 1.022
_refine_ls_hydrogen_treatment constr
_refine_ls_matrix_type full
_refine_ls_number_parameters 676
_refine_ls_number_reflns 17310
_refine_ls_number_restraints 132
_refine_ls_restrained_S_all 1.032
_refine_ls_R_factor_all 0.0546
_refine_ls_R_factor_gt 0.0322
_refine_ls_shift/su_max 0.001
_refine_ls_shift/su_mean 0.000
_refine_ls_structure_factor_coef Fsqd
_refine_ls_weighting_details 'w=1/[\s^2^(Fo^2^)+(0.0338P)^2^+1.6773P] where P=(Fo^2^+2Fc^2^)/3'
_refine_ls_weighting_scheme calc
_refine_ls_wR_factor_gt 0.0737
_refine_ls_wR_factor_ref 0.0827
_reflns_Friedel_coverage 0.000
_reflns_number_gt 12660
_reflns_number_total 17310
_reflns_threshold_expression 'I > 2\s(I)'
_cod_data_source_file d0cp04891g2.cif
_cod_data_source_block RS154A_0m
_cod_depositor_comments 'Adding full bibliography for 7241361--7241370.cif.'
_cod_database_code 7241364
_shelx_shelxl_version_number 2018/3
_shelx_space_group_comment
;
The symmetry employed for this shelxl refinement is uniquely defined
by the following loop, which should always be used as a source of
symmetry information in preference to the above space-group names.
They are only intended as comments.
;
_shelx_estimated_absorpt_t_min 0.412
_shelx_estimated_absorpt_t_max 0.798

loop_
_space_group_symop_operation_xyz
'x, y, z'
'-x, -y, -z'

loop_
_atom_site_label
_atom_site_type_symbol
_atom_site_fract_x
_atom_site_fract_y
_atom_site_fract_z
_atom_site_U_iso_or_equiv
_atom_site_adp_type
_atom_site_occupancy
_atom_site_site_symmetry_order
_atom_site_calc_flag
_atom_site_refinement_flags_posn
_atom_site_refinement_flags_adp
_atom_site_refinement_flags_occupancy
_atom_site_disorder_assembly
_atom_site_disorder_group
C1 C 0.34282(16) 0.07834(13) 0.08187(11) 0.0213(3) Uani 1 1 d . . . . .
C2 C 0.35302(16) -0.01276(13) 0.04696(11) 0.0205(3) Uani 1 1 d . . . . .
C3 C 0.3606(2) 0.29192(17) 0.25999(14) 0.0345(4) Uani 1 1 d . . . . .
H3A H 0.432072 0.329264 0.245333 0.052 Uiso 1 1 calc R U . . .
H3B H 0.381492 0.247571 0.306848 0.052 Uiso 1 1 calc R U . . .
H3C H 0.280077 0.335995 0.277686 0.052 Uiso 1 1 calc R U . . .
C4 C 0.34248(18) 0.23493(14) 0.18326(12) 0.0259(3) Uani 1 1 d . . . . .
C5 C 0.29096(18) 0.27285(14) 0.11358(13) 0.0268(4) Uani 1 1 d . . . . .
C6 C 0.2429(2) 0.37841(15) 0.10033(16) 0.0369(5) Uani 1 1 d . . . . .
H6A H 0.302467 0.417283 0.122053 0.055 Uiso 1 1 calc R U . . .
H6B H 0.155551 0.395528 0.131034 0.055 Uiso 1 1 calc R U . . .
H6C H 0.239411 0.391090 0.039292 0.055 Uiso 1 1 calc R U . . .
C7 C 0.4244(2) -0.31312(14) 0.03692(13) 0.0316(4) Uani 1 1 d . . . . .
H7A H 0.397982 -0.351967 -0.007226 0.047 Uiso 1 1 calc R U . . .
H7B H 0.382773 -0.329841 0.092923 0.047 Uiso 1 1 calc R U . . .
H7C H 0.519337 -0.326229 0.036432 0.047 Uiso 1 1 calc R U . . .
C8 C 0.38318(18) -0.20787(13) 0.01951(11) 0.0237(3) Uani 1 1 d . . . . .
C9 C 0.33093(17) -0.16880(13) -0.04959(11) 0.0225(3) Uani 1 1 d . . . . .
C10 C 0.2997(2) -0.22180(15) -0.12450(13) 0.0301(4) Uani 1 1 d . . . . .
H10A H 0.358169 -0.209136 -0.175205 0.045 Uiso 1 1 calc R U . . .
H10B H 0.209174 -0.199639 -0.134660 0.045 Uiso 1 1 calc R U . . .
H10C H 0.311390 -0.291266 -0.112614 0.045 Uiso 1 1 calc R U . . .
C11 C 0.18240(17) 0.59444(12) 0.36895(10) 0.0194(3) Uani 1 1 d . . . . .
C12 C 0.25862(18) 0.53808(13) 0.42477(11) 0.0229(3) Uani 1 1 d . . . . .
H12 H 0.331935 0.561571 0.442461 0.027 Uiso 1 1 calc R U . . .
C13 C 0.22994(19) 0.44901(13) 0.45485(11) 0.0249(3) Uani 1 1 d . . . . .
C14 C 0.1258(2) 0.41109(13) 0.42929(12) 0.0273(4) Uani 1 1 d . . . . .
H14 H 0.106954 0.349903 0.449394 0.033 Uiso 1 1 calc R U . . .
C15 C 0.04971(19) 0.46447(13) 0.37373(12) 0.0251(3) Uani 1 1 d . . . . .
C16 C 0.07597(17) 0.55561(13) 0.34563(11) 0.0220(3) Uani 1 1 d . . . . .
H16 H 0.019801 0.592089 0.309676 0.026 Uiso 1 1 calc R U . . .
C17 C 0.3165(3) 0.39038(16) 0.51157(15) 0.0405(5) Uani 1 1 d . . . . .
C18 C -0.0555(2) 0.42159(16) 0.33868(15) 0.0347(4) Uani 1 1 d . . . . .
C19 C 0.14752(16) 0.74783(12) 0.25852(10) 0.0188(3) Uani 1 1 d . . . . .
C20 C 0.13005(17) 0.69158(12) 0.18933(11) 0.0207(3) Uani 1 1 d . . . . .
H20 H 0.156066 0.623664 0.191373 0.025 Uiso 1 1 calc R U . . .
C21 C 0.07593(17) 0.73164(13) 0.11768(11) 0.0215(3) Uani 1 1 d . . . . .
C22 C 0.03975(16) 0.83059(13) 0.11042(11) 0.0213(3) Uani 1 1 d . . . . .
H22 H 0.003078 0.858104 0.061551 0.026 Uiso 1 1 calc R U . . .
C23 C 0.05926(16) 0.88814(12) 0.17757(11) 0.0196(3) Uani 1 1 d . . . . .
C24 C 0.11025(16) 0.84768(12) 0.24996(10) 0.0196(3) Uani 1 1 d . . . . .
H24 H 0.120157 0.889048 0.295074 0.024 Uiso 1 1 calc R U . . .
C25 C 0.0507(2) 0.66603(14) 0.04991(12) 0.0274(4) Uani 1 1 d . . . . .
C26 C 0.01857(17) 0.99526(13) 0.17317(11) 0.0219(3) Uani 1 1 d D . . . .
C27 C 0.37641(16) 0.68857(12) 0.30404(10) 0.0187(3) Uani 1 1 d . . . . .
C28 C 0.43988(17) 0.60324(12) 0.26406(11) 0.0212(3) Uani 1 1 d . . . . .
H28 H 0.393343 0.550282 0.262126 0.025 Uiso 1 1 calc R U . . .
C29 C 0.56847(18) 0.59297(13) 0.22704(11) 0.0231(3) Uani 1 1 d . . . . .
C30 C 0.64160(18) 0.66720(14) 0.22952(12) 0.0254(3) Uani 1 1 d . . . . .
H30 H 0.730061 0.659830 0.205239 0.030 Uiso 1 1 calc R U . . .
C31 C 0.58083(18) 0.75271(13) 0.26880(12) 0.0242(3) Uani 1 1 d . . . . .
C32 C 0.45142(18) 0.76384(12) 0.30429(11) 0.0215(3) Uani 1 1 d . . . . .
H32 H 0.412463 0.823973 0.329446 0.026 Uiso 1 1 calc R U . . .
C33 C 0.6258(2) 0.49998(15) 0.18359(13) 0.0316(4) Uani 1 1 d . . . . .
C35 C 0.17984(17) 0.76830(12) 0.42485(10) 0.0198(3) Uani 1 1 d . . . . .
C36 C 0.26891(18) 0.78514(13) 0.48049(11) 0.0231(3) Uani 1 1 d . . . . .
H36 H 0.358368 0.759596 0.466769 0.028 Uiso 1 1 calc R U . . .
C37 C 0.23068(19) 0.83809(14) 0.55528(11) 0.0263(4) Uani 1 1 d . . . . .
C38 C 0.10133(19) 0.87466(14) 0.57907(12) 0.0269(4) Uani 1 1 d . . . . .
H38 H 0.075428 0.910546 0.630360 0.032 Uiso 1 1 calc R U . . .
C39 C 0.01005(18) 0.85743(13) 0.52579(12) 0.0235(3) Uani 1 1 d . . . . .
C40 C 0.04865(17) 0.80552(12) 0.45025(11) 0.0216(3) Uani 1 1 d . . . . .
H40 H -0.015587 0.794976 0.414900 0.026 Uiso 1 1 calc R U . . .
C41 C 0.3320(2) 0.8513(2) 0.61205(14) 0.0417(5) Uani 1 1 d . . . . .
C42 C -0.1309(2) 0.89246(14) 0.55252(14) 0.0308(4) Uani 1 1 d . . . . .
B1 B 0.21997(19) 0.70071(13) 0.33966(12) 0.0188(3) Uani 1 1 d . . . . .
F1 F 0.38225(17) 0.44224(12) 0.55574(11) 0.0575(4) Uani 1 1 d . . . . .
F2 F 0.2506(2) 0.34032(16) 0.56887(14) 0.0895(8) Uani 1 1 d . . . . .
F3 F 0.4038(3) 0.32692(18) 0.46839(14) 0.1167(11) Uani 1 1 d . . . . .
F4 F -0.1469(2) 0.48773(14) 0.31258(18) 0.0912(8) Uani 1 1 d . . . . .
F5 F -0.11844(19) 0.36896(14) 0.39395(11) 0.0676(5) Uani 1 1 d . . . . .
F6 F -0.0096(2) 0.36557(18) 0.27316(13) 0.0893(8) Uani 1 1 d . . . . .
F7 F -0.10555(11) 1.02206(8) 0.20571(8) 0.0318(2) Uani 1 1 d D . . . .
F8 F 0.09028(12) 1.04468(8) 0.21615(8) 0.0343(3) Uani 1 1 d D . . . .
F9 F 0.02720(12) 1.02919(8) 0.09265(7) 0.0316(2) Uani 1 1 d D . . . .
F10 F 0.14546(17) 0.59080(11) 0.03495(10) 0.0572(5) Uani 1 1 d . . . . .
F11 F -0.06057(17) 0.63035(13) 0.07006(10) 0.0601(5) Uani 1 1 d . . . . .
F12 F 0.03856(14) 0.70922(10) -0.02538(7) 0.0393(3) Uani 1 1 d . . . . .
F13 F 0.63626(14) 0.42510(9) 0.23718(9) 0.0418(3) Uani 1 1 d . . . . .
F14 F 0.54942(16) 0.47628(11) 0.12596(10) 0.0550(4) Uani 1 1 d . . . . .
F15 F 0.74356(15) 0.50043(11) 0.14182(11) 0.0562(4) Uani 1 1 d . . . . .
C34 C 0.6574(6) 0.8349(5) 0.2685(3) 0.0319(8) Uani 0.709(4) 1 d D U P A 1
F16 F 0.7373(3) 0.83968(18) 0.19592(16) 0.0568(8) Uani 0.709(4) 1 d D U P A 1
F17 F 0.5822(2) 0.92081(16) 0.2717(2) 0.0518(7) Uani 0.709(4) 1 d D U P A 1
F18 F 0.7298(4) 0.8290(2) 0.3306(2) 0.0773(14) Uani 0.709(4) 1 d D U P A 1
C34B C 0.6607(15) 0.8320(12) 0.2854(8) 0.0319(8) Uani 0.291(4) 1 d D U P A 2
F16B F 0.7862(6) 0.8016(5) 0.2792(6) 0.070(2) Uani 0.291(4) 1 d D U P A 2
F17B F 0.6458(10) 0.8993(5) 0.2271(5) 0.074(2) Uani 0.291(4) 1 d D U P A 2
F18B F 0.6294(7) 0.8757(5) 0.3601(4) 0.066(2) Uani 0.291(4) 1 d D U P A 2
F19 F 0.44339(15) 0.86669(15) 0.56988(11) 0.0649(5) Uani 1 1 d . . . . .
F20 F 0.3635(2) 0.77172(17) 0.65877(13) 0.0837(7) Uani 1 1 d . . . . .
F21 F 0.29437(16) 0.92255(16) 0.66761(12) 0.0750(6) Uani 1 1 d . . . . .
F22 F -0.15215(13) 0.97687(9) 0.59340(9) 0.0409(3) Uani 1 1 d . . . . .
F23 F -0.20201(15) 0.90485(16) 0.48815(11) 0.0722(6) Uani 1 1 d . . . . .
F24 F -0.18381(17) 0.83192(11) 0.60771(14) 0.0762(7) Uani 1 1 d . . . . .
Se1 Se 0.39377(2) 0.10095(2) 0.18784(2) 0.02381(4) Uani 1 1 d . . . . .
Se2 Se 0.27380(2) 0.18840(2) 0.02579(2) 0.02503(5) Uani 1 1 d . . . . .
Se3 Se 0.41635(2) -0.12429(2) 0.10409(2) 0.02296(4) Uani 1 1 d . . . . .
Se4 Se 0.29630(2) -0.03324(2) -0.05763(2) 0.02143(4) Uani 1 1 d . . . . .

loop_
_atom_site_aniso_label
_atom_site_aniso_U_11
_atom_site_aniso_U_22
_atom_site_aniso_U_33
_atom_site_aniso_U_23
_atom_site_aniso_U_13
_atom_site_aniso_U_12
C1 0.0187(7) 0.0251(8) 0.0199(7) -0.0008(6) -0.0024(6) -0.0022(6)
C2 0.0184(7) 0.0247(8) 0.0183(7) 0.0004(6) -0.0025(6) -0.0023(6)
C3 0.0328(10) 0.0401(11) 0.0304(10) -0.0109(8) -0.0012(8) -0.0056(9)
C4 0.0212(8) 0.0284(9) 0.0273(9) -0.0064(7) -0.0004(7) -0.0026(7)
C5 0.0230(8) 0.0262(8) 0.0311(9) -0.0060(7) -0.0037(7) -0.0018(7)
C6 0.0366(11) 0.0289(10) 0.0446(12) -0.0054(9) -0.0098(9) 0.0016(8)
C7 0.0405(11) 0.0250(9) 0.0285(9) 0.0050(7) -0.0027(8) -0.0033(8)
C8 0.0252(8) 0.0254(8) 0.0199(8) -0.0001(6) 0.0001(6) -0.0038(6)
C9 0.0223(8) 0.0239(8) 0.0206(8) -0.0009(6) -0.0004(6) -0.0025(6)
C10 0.0338(10) 0.0313(9) 0.0264(9) -0.0035(7) -0.0071(8) -0.0060(8)
C11 0.0222(7) 0.0186(7) 0.0168(7) -0.0002(5) -0.0011(6) -0.0017(6)
C12 0.0263(8) 0.0218(8) 0.0206(8) 0.0011(6) -0.0051(6) -0.0023(6)
C13 0.0334(9) 0.0200(8) 0.0199(8) 0.0026(6) -0.0040(7) 0.0011(7)
C14 0.0369(10) 0.0197(8) 0.0244(8) 0.0016(6) 0.0014(7) -0.0049(7)
C15 0.0274(9) 0.0243(8) 0.0244(8) -0.0002(6) -0.0011(7) -0.0075(7)
C16 0.0232(8) 0.0229(8) 0.0198(7) 0.0021(6) -0.0015(6) -0.0045(6)
C17 0.0567(15) 0.0293(10) 0.0348(11) 0.0080(8) -0.0156(10) 0.0023(10)
C18 0.0375(11) 0.0331(10) 0.0369(11) 0.0019(8) -0.0039(9) -0.0162(9)
C19 0.0198(7) 0.0199(7) 0.0164(7) 0.0016(5) -0.0018(6) -0.0028(6)
C20 0.0224(8) 0.0213(7) 0.0182(7) -0.0002(6) -0.0033(6) -0.0014(6)
C21 0.0209(7) 0.0261(8) 0.0175(7) -0.0019(6) -0.0040(6) -0.0022(6)
C22 0.0195(7) 0.0258(8) 0.0180(7) 0.0020(6) -0.0036(6) -0.0011(6)
C23 0.0179(7) 0.0216(7) 0.0190(7) 0.0025(6) -0.0024(6) -0.0025(6)
C24 0.0210(7) 0.0208(7) 0.0168(7) 0.0010(6) -0.0020(6) -0.0028(6)
C25 0.0321(9) 0.0300(9) 0.0210(8) -0.0025(7) -0.0081(7) -0.0039(7)
C26 0.0214(8) 0.0236(8) 0.0210(8) 0.0035(6) -0.0044(6) -0.0027(6)
C27 0.0228(7) 0.0196(7) 0.0149(7) 0.0019(5) -0.0058(6) -0.0041(6)
C28 0.0242(8) 0.0208(7) 0.0196(7) -0.0020(6) -0.0038(6) -0.0054(6)
C29 0.0253(8) 0.0235(8) 0.0202(8) -0.0025(6) -0.0029(6) -0.0023(6)
C30 0.0233(8) 0.0288(9) 0.0244(8) 0.0025(7) -0.0030(7) -0.0046(7)
C31 0.0271(8) 0.0229(8) 0.0250(8) 0.0036(6) -0.0055(7) -0.0101(7)
C32 0.0279(8) 0.0180(7) 0.0198(7) 0.0012(6) -0.0068(6) -0.0042(6)
C33 0.0292(9) 0.0326(10) 0.0317(10) -0.0083(8) -0.0011(8) -0.0011(8)
C35 0.0252(8) 0.0176(7) 0.0162(7) 0.0017(5) -0.0025(6) -0.0029(6)
C36 0.0262(8) 0.0240(8) 0.0183(7) -0.0007(6) -0.0040(6) -0.0002(6)
C37 0.0308(9) 0.0297(9) 0.0188(8) -0.0032(7) -0.0049(7) -0.0039(7)
C38 0.0323(9) 0.0280(9) 0.0198(8) -0.0053(7) -0.0001(7) -0.0046(7)
C39 0.0260(8) 0.0208(8) 0.0234(8) -0.0004(6) 0.0002(7) -0.0046(6)
C40 0.0249(8) 0.0200(7) 0.0202(7) 0.0011(6) -0.0022(6) -0.0045(6)
C41 0.0354(11) 0.0622(15) 0.0273(10) -0.0187(10) -0.0051(8) -0.0040(10)
C42 0.0308(10) 0.0274(9) 0.0332(10) -0.0064(8) 0.0028(8) -0.0051(7)
B1 0.0230(8) 0.0184(8) 0.0155(7) 0.0006(6) -0.0039(6) -0.0033(6)
F1 0.0684(11) 0.0537(9) 0.0580(10) 0.0189(8) -0.0391(8) -0.0117(8)
F2 0.1135(17) 0.0878(14) 0.0853(14) 0.0671(12) -0.0563(13) -0.0465(13)
F3 0.143(2) 0.1036(17) 0.0785(14) -0.0299(13) -0.0555(15) 0.0939(17)
F4 0.0718(13) 0.0565(11) 0.167(2) 0.0305(13) -0.0792(14) -0.0314(9)
F5 0.0739(12) 0.0819(12) 0.0600(10) 0.0120(9) -0.0034(9) -0.0577(10)
F6 0.0677(12) 0.1363(19) 0.0730(13) -0.0667(13) 0.0144(10) -0.0543(13)
F7 0.0253(5) 0.0294(6) 0.0364(6) -0.0008(5) 0.0030(5) 0.0046(4)
F8 0.0401(7) 0.0239(5) 0.0431(7) 0.0028(5) -0.0189(6) -0.0085(5)
F9 0.0402(7) 0.0283(6) 0.0242(5) 0.0090(4) -0.0016(5) -0.0010(5)
F10 0.0753(11) 0.0399(8) 0.0538(9) -0.0266(7) -0.0365(8) 0.0240(7)
F11 0.0701(11) 0.0838(12) 0.0386(8) -0.0161(8) 0.0022(7) -0.0545(10)
F12 0.0562(8) 0.0436(7) 0.0193(5) -0.0019(5) -0.0129(5) -0.0044(6)
F13 0.0466(8) 0.0250(6) 0.0518(8) -0.0048(6) -0.0055(6) 0.0017(5)
F14 0.0599(10) 0.0512(9) 0.0527(9) -0.0319(7) -0.0243(7) 0.0120(7)
F15 0.0450(8) 0.0491(9) 0.0665(10) -0.0196(8) 0.0285(7) -0.0057(7)
C34 0.0351(11) 0.0293(10) 0.036(2) 0.0067(16) -0.0111(15) -0.0143(8)
F16 0.0597(15) 0.0518(14) 0.0620(15) -0.0003(11) 0.0160(12) -0.0350(12)
F17 0.0491(14) 0.0225(9) 0.086(2) -0.0039(11) -0.0064(13) -0.0137(9)
F18 0.116(3) 0.0639(19) 0.082(2) 0.0421(17) -0.082(2) -0.062(2)
C34B 0.0351(11) 0.0293(10) 0.036(2) 0.0067(16) -0.0111(15) -0.0143(8)
F16B 0.034(3) 0.061(4) 0.121(6) -0.028(4) -0.002(3) -0.024(3)
F17B 0.111(6) 0.056(4) 0.079(5) 0.042(4) -0.067(4) -0.055(4)
F18B 0.068(4) 0.071(4) 0.069(4) -0.035(3) 0.003(3) -0.048(3)
F19 0.0346(8) 0.1156(15) 0.0483(9) -0.0298(9) -0.0032(7) -0.0212(9)
F20 0.0970(16) 0.1041(16) 0.0598(11) 0.0178(11) -0.0550(11) -0.0137(12)
F21 0.0410(8) 0.1126(15) 0.0721(12) -0.0688(11) -0.0083(8) -0.0044(9)
F22 0.0367(7) 0.0306(6) 0.0522(8) -0.0141(6) 0.0012(6) 0.0025(5)
F23 0.0308(7) 0.1223(16) 0.0588(10) -0.0460(11) -0.0136(7) 0.0145(9)
F24 0.0544(10) 0.0359(8) 0.1230(17) 0.0142(9) 0.0491(11) -0.0044(7)
Se1 0.02483(9) 0.02856(9) 0.01857(8) -0.00104(6) -0.00309(6) -0.00511(7)
Se2 0.02401(9) 0.02396(9) 0.02757(9) -0.00175(7) -0.00964(7) 0.00016(6)
Se3 0.02626(9) 0.02612(9) 0.01609(8) 0.00240(6) -0.00386(6) -0.00186(7)
Se4 0.02087(8) 0.02402(8) 0.01933(8) 0.00007(6) -0.00632(6) -0.00017(6)

loop_
_atom_type_symbol
_atom_type_description
_atom_type_scat_dispersion_real
_atom_type_scat_dispersion_imag
_atom_type_scat_source
C C 0.0033 0.0016 'International Tables Vol C Tables 4.2.6.8 and 6.1.1.4'
H H 0.0000 0.0000 'International Tables Vol C Tables 4.2.6.8 and 6.1.1.4'
B B 0.0013 0.0007 'International Tables Vol C Tables 4.2.6.8 and 6.1.1.4'
F F 0.0171 0.0103 'International Tables Vol C Tables 4.2.6.8 and 6.1.1.4'
Se Se -0.0929 2.2259 'International Tables Vol C Tables 4.2.6.8 and 6.1.1.4'

loop_
_geom_angle_atom_site_label_1
_geom_angle_atom_site_label_2
_geom_angle_atom_site_label_3
_geom_angle
_geom_angle_site_symmetry_1
_geom_angle_site_symmetry_3
_geom_angle_publ_flag
C2 C1 Se2 121.82(13) . . ?
C2 C1 Se1 123.52(13) . . ?
Se2 C1 Se1 114.65(9) . . ?
C1 C2 Se4 122.46(13) . . ?
C1 C2 Se3 122.37(13) . . ?
Se4 C2 Se3 115.09(9) . . ?
C4 C3 H3A 109.5 . . ?
C4 C3 H3B 109.5 . . ?
H3A C3 H3B 109.5 . . ?
C4 C3 H3C 109.5 . . ?
H3A C3 H3C 109.5 . . ?
H3B C3 H3C 109.5 . . ?
C5 C4 C3 124.96(18) . . ?
C5 C4 Se1 118.53(14) . . ?
C3 C4 Se1 116.51(15) . . ?
C4 C5 C6 125.28(18) . . ?
C4 C5 Se2 118.12(14) . . ?
C6 C5 Se2 116.59(15) . . ?
C5 C6 H6A 109.5 . . ?
C5 C6 H6B 109.5 . . ?
H6A C6 H6B 109.5 . . ?
C5 C6 H6C 109.5 . . ?
H6A C6 H6C 109.5 . . ?
H6B C6 H6C 109.5 . . ?
C8 C7 H7A 109.5 . . ?
C8 C7 H7B 109.5 . . ?
H7A C7 H7B 109.5 . . ?
C8 C7 H7C 109.5 . . ?
H7A C7 H7C 109.5 . . ?
H7B C7 H7C 109.5 . . ?
C9 C8 C7 127.29(17) . . ?
C9 C8 Se3 118.41(14) . . ?
C7 C8 Se3 114.25(13) . . ?
C8 C9 C10 126.93(17) . . ?
C8 C9 Se4 118.36(14) . . ?
C10 C9 Se4 114.68(13) . . ?
C9 C10 H10A 109.5 . . ?
C9 C10 H10B 109.5 . . ?
H10A C10 H10B 109.5 . . ?
C9 C10 H10C 109.5 . . ?
H10A C10 H10C 109.5 . . ?
H10B C10 H10C 109.5 . . ?
C16 C11 C12 115.98(16) . . ?
C16 C11 B1 125.24(15) . . ?
C12 C11 B1 118.73(15) . . ?
C13 C12 C11 122.02(17) . . ?
C13 C12 H12 119.0 . . ?
C11 C12 H12 119.0 . . ?
C14 C13 C12 120.92(17) . . ?
C14 C13 C17 119.02(18) . . ?
C12 C13 C17 119.96(19) . . ?
C13 C14 C15 118.39(17) . . ?
C13 C14 H14 120.8 . . ?
C15 C14 H14 120.8 . . ?
C14 C15 C16 120.70(17) . . ?
C14 C15 C18 119.57(17) . . ?
C16 C15 C18 119.59(17) . . ?
C11 C16 C15 121.93(16) . . ?
C11 C16 H16 119.0 . . ?
C15 C16 H16 119.0 . . ?
F3 C17 F1 106.2(2) . . ?
F3 C17 F2 106.0(2) . . ?
F1 C17 F2 105.9(2) . . ?
F3 C17 C13 111.8(2) . . ?
F1 C17 C13 113.99(18) . . ?
F2 C17 C13 112.3(2) . . ?
F6 C18 F5 106.4(2) . . ?
F6 C18 F4 106.7(2) . . ?
F5 C18 F4 104.9(2) . . ?
F6 C18 C15 111.67(19) . . ?
F5 C18 C15 113.97(19) . . ?
F4 C18 C15 112.68(18) . . ?
C20 C19 C24 115.58(15) . . ?
C20 C19 B1 121.89(14) . . ?
C24 C19 B1 122.27(14) . . ?
C21 C20 C19 122.40(16) . . ?
C21 C20 H20 118.8 . . ?
C19 C20 H20 118.8 . . ?
C22 C21 C20 121.11(16) . . ?
C22 C21 C25 119.79(16) . . ?
C20 C21 C25 119.03(16) . . ?
C21 C22 C23 117.45(15) . . ?
C21 C22 H22 121.3 . . ?
C23 C22 H22 121.3 . . ?
C24 C23 C22 121.26(16) . . ?
C24 C23 C26 119.54(15) . . ?
C22 C23 C26 119.13(15) . . ?
C23 C24 C19 122.16(15) . . ?
C23 C24 H24 118.9 . . ?
C19 C24 H24 118.9 . . ?
F12 C25 F10 105.78(16) . . ?
F12 C25 F11 105.03(16) . . ?
F10 C25 F11 107.03(18) . . ?
F12 C25 C21 113.66(16) . . ?
F10 C25 C21 112.78(16) . . ?
F11 C25 C21 111.95(16) . . ?
F7 C26 F8 106.36(15) . . ?
F7 C26 F9 105.73(14) . . ?
F8 C26 F9 106.50(14) . . ?
F7 C26 C23 112.12(14) . . ?
F8 C26 C23 112.82(14) . . ?
F9 C26 C23 112.78(15) . . ?
C28 C27 C32 115.53(16) . . ?
C28 C27 B1 120.70(14) . . ?
C32 C27 B1 123.53(15) . . ?
C29 C28 C27 122.47(16) . . ?
C29 C28 H28 118.8 . . ?
C27 C28 H28 118.8 . . ?
C30 C29 C28 121.15(16) . . ?
C30 C29 C33 120.60(17) . . ?
C28 C29 C33 118.25(17) . . ?
C29 C30 C31 117.51(17) . . ?
C29 C30 H30 121.2 . . ?
C31 C30 H30 121.2 . . ?
C30 C31 C32 121.43(16) . . ?
C30 C31 C34 117.9(3) . . ?
C32 C31 C34 120.6(3) . . ?
C30 C31 C34B 120.1(5) . . ?
C32 C31 C34B 117.9(5) . . ?
C31 C32 C27 121.88(16) . . ?
C31 C32 H32 119.1 . . ?
C27 C32 H32 119.1 . . ?
F15 C33 F13 106.50(18) . . ?
F15 C33 F14 106.58(18) . . ?
F13 C33 F14 104.82(18) . . ?
F15 C33 C29 114.09(18) . . ?
F13 C33 C29 113.00(17) . . ?
F14 C33 C29 111.21(17) . . ?
C36 C35 C40 116.04(15) . . ?
C36 C35 B1 123.27(15) . . ?
C40 C35 B1 120.42(15) . . ?
C37 C36 C35 122.06(17) . . ?
C37 C36 H36 119.0 . . ?
C35 C36 H36 119.0 . . ?
C38 C37 C36 121.12(17) . . ?
C38 C37 C41 120.20(17) . . ?
C36 C37 C41 118.62(18) . . ?
C37 C38 C39 118.11(16) . . ?
C37 C38 H38 120.9 . . ?
C39 C38 H38 120.9 . . ?
C38 C39 C40 120.73(17) . . ?
C38 C39 C42 118.83(17) . . ?
C40 C39 C42 120.41(17) . . ?
C39 C40 C35 121.90(16) . . ?
C39 C40 H40 119.1 . . ?
C35 C40 H40 119.1 . . ?
F19 C41 F21 107.4(2) . . ?
F19 C41 F20 104.6(2) . . ?
F21 C41 F20 105.8(2) . . ?
F19 C41 C37 113.42(18) . . ?
F21 C41 C37 113.4(2) . . ?
F20 C41 C37 111.6(2) . . ?
F23 C42 F22 105.58(18) . . ?
F23 C42 F24 107.5(2) . . ?
F22 C42 F24 104.46(17) . . ?
F23 C42 C39 113.47(17) . . ?
F22 C42 C39 113.38(17) . . ?
F24 C42 C39 111.77(17) . . ?
C35 B1 C19 111.68(14) . . ?
C35 B1 C11 105.01(13) . . ?
C19 B1 C11 113.87(14) . . ?
C35 B1 C27 113.78(14) . . ?
C19 B1 C27 103.67(13) . . ?
C11 B1 C27 109.05(13) . . ?
F18 C34 F17 108.9(5) . . ?
F18 C34 F16 106.7(5) . . ?
F17 C34 F16 103.0(4) . . ?
F18 C34 C31 112.3(4) . . ?
F17 C34 C31 112.8(4) . . ?
F16 C34 C31 112.7(4) . . ?
F16B C34B F17B 105.1(13) . . ?
F16B C34B F18B 106.4(12) . . ?
F17B C34B F18B 106.6(12) . . ?
F16B C34B C31 113.3(11) . . ?
F17B C34B C31 109.3(10) . . ?
F18B C34B C31 115.4(11) . . ?
C1 Se1 C4 94.30(8) . . ?
C1 Se2 C5 94.40(8) . . ?
C2 Se3 C8 93.96(8) . . ?
C2 Se4 C9 94.14(8) . . ?

loop_
_geom_bond_atom_site_label_1
_geom_bond_atom_site_label_2
_geom_bond_distance
_geom_bond_site_symmetry_2
_geom_bond_publ_flag
C1 C2 1.383(2) . ?
C1 Se2 1.8553(18) . ?
C1 Se1 1.8580(17) . ?
C2 Se4 1.8569(17) . ?
C2 Se3 1.8617(17) . ?
C3 C4 1.507(3) . ?
C3 H3A 0.9800 . ?
C3 H3B 0.9800 . ?
C3 H3C 0.9800 . ?
C4 C5 1.345(3) . ?
C4 Se1 1.8745(19) . ?
C5 C6 1.507(3) . ?
C5 Se2 1.8782(19) . ?
C6 H6A 0.9800 . ?
C6 H6B 0.9800 . ?
C6 H6C 0.9800 . ?
C7 C8 1.502(3) . ?
C7 H7A 0.9800 . ?
C7 H7B 0.9800 . ?
C7 H7C 0.9800 . ?
C8 C9 1.346(3) . ?
C8 Se3 1.8856(18) . ?
C9 C10 1.499(3) . ?
C9 Se4 1.8834(18) . ?
C10 H10A 0.9800 . ?
C10 H10B 0.9800 . ?
C10 H10C 0.9800 . ?
C11 C16 1.398(2) . ?
C11 C12 1.407(2) . ?
C11 B1 1.643(2) . ?
C12 C13 1.391(2) . ?
C12 H12 0.9500 . ?
C13 C14 1.383(3) . ?
C13 C17 1.493(3) . ?
C14 C15 1.384(3) . ?
C14 H14 0.9500 . ?
C15 C16 1.401(2) . ?
C15 C18 1.493(3) . ?
C16 H16 0.9500 . ?
C17 F3 1.310(3) . ?
C17 F1 1.328(3) . ?
C17 F2 1.329(3) . ?
C18 F6 1.309(3) . ?
C18 F5 1.316(3) . ?
C18 F4 1.322(3) . ?
C19 C20 1.402(2) . ?
C19 C24 1.402(2) . ?
C19 B1 1.640(2) . ?
C20 C21 1.393(2) . ?
C20 H20 0.9500 . ?
C21 C22 1.387(2) . ?
C21 C25 1.493(2) . ?
C22 C23 1.394(2) . ?
C22 H22 0.9500 . ?
C23 C24 1.391(2) . ?
C23 C26 1.499(2) . ?
C24 H24 0.9500 . ?
C25 F12 1.334(2) . ?
C25 F10 1.335(2) . ?
C25 F11 1.338(2) . ?
C26 F7 1.338(2) . ?
C26 F8 1.339(2) . ?
C26 F9 1.347(2) . ?
C27 C28 1.398(2) . ?
C27 C32 1.407(2) . ?
C27 B1 1.650(3) . ?
C28 C29 1.389(3) . ?
C28 H28 0.9500 . ?
C29 C30 1.385(3) . ?
C29 C33 1.491(3) . ?
C30 C31 1.387(3) . ?
C30 H30 0.9500 . ?
C31 C32 1.389(3) . ?
C31 C34 1.499(7) . ?
C31 C34B 1.531(19) . ?
C32 H32 0.9500 . ?
C33 F15 1.328(2) . ?
C33 F13 1.336(3) . ?
C33 F14 1.354(2) . ?
C35 C36 1.398(2) . ?
C35 C40 1.405(2) . ?
C35 B1 1.634(2) . ?
C36 C37 1.390(2) . ?
C36 H36 0.9500 . ?
C37 C38 1.381(3) . ?
C37 C41 1.497(3) . ?
C38 C39 1.391(3) . ?
C38 H38 0.9500 . ?
C39 C40 1.393(2) . ?
C39 C42 1.494(3) . ?
C40 H40 0.9500 . ?
C41 F19 1.318(3) . ?
C41 F21 1.323(3) . ?
C41 F20 1.345(3) . ?
C42 F23 1.319(3) . ?
C42 F22 1.333(2) . ?
C42 F24 1.338(3) . ?
C34 F18 1.299(5) . ?
C34 F17 1.331(6) . ?
C34 F16 1.344(6) . ?
C34B F16B 1.309(14) . ?
C34B F17B 1.310(13) . ?
C34B F18B 1.321(13) . ?

loop_
_geom_torsion_atom_site_label_1
_geom_torsion_atom_site_label_2
_geom_torsion_atom_site_label_3
_geom_torsion_atom_site_label_4
_geom_torsion
_geom_torsion_site_symmetry_1
_geom_torsion_site_symmetry_2
_geom_torsion_site_symmetry_3
_geom_torsion_site_symmetry_4
_geom_torsion_publ_flag
Se2 C1 C2 Se4 -1.1(2) . . . . ?
Se1 C1 C2 Se4 178.00(9) . . . . ?
Se2 C1 C2 Se3 -177.70(9) . . . . ?
Se1 C1 C2 Se3 1.4(2) . . . . ?
C3 C4 C5 C6 0.1(3) . . . . ?
Se1 C4 C5 C6 178.93(16) . . . . ?
C3 C4 C5 Se2 -178.72(15) . . . . ?
Se1 C4 C5 Se2 0.1(2) . . . . ?
C7 C8 C9 C10 1.2(3) . . . . ?
Se3 C8 C9 C10 178.64(15) . . . . ?
C7 C8 C9 Se4 -176.79(15) . . . . ?
Se3 C8 C9 Se4 0.7(2) . . . . ?
C16 C11 C12 C13 0.1(3) . . . . ?
B1 C11 C12 C13 177.58(16) . . . . ?
C11 C12 C13 C14 1.4(3) . . . . ?
C11 C12 C13 C17 177.87(18) . . . . ?
C12 C13 C14 C15 -0.7(3) . . . . ?
C17 C13 C14 C15 -177.23(19) . . . . ?
C13 C14 C15 C16 -1.4(3) . . . . ?
C13 C14 C15 C18 174.32(18) . . . . ?
C12 C11 C16 C15 -2.2(3) . . . . ?
B1 C11 C16 C15 -179.55(16) . . . . ?
C14 C15 C16 C11 3.0(3) . . . . ?
C18 C15 C16 C11 -172.74(18) . . . . ?
C14 C13 C17 F3 81.8(3) . . . . ?
C12 C13 C17 F3 -94.8(3) . . . . ?
C14 C13 C17 F1 -157.7(2) . . . . ?
C12 C13 C17 F1 25.8(3) . . . . ?
C14 C13 C17 F2 -37.3(3) . . . . ?
C12 C13 C17 F2 146.2(2) . . . . ?
C14 C15 C18 F6 -82.2(3) . . . . ?
C16 C15 C18 F6 93.5(3) . . . . ?
C14 C15 C18 F5 38.3(3) . . . . ?
C16 C15 C18 F5 -145.9(2) . . . . ?
C14 C15 C18 F4 157.7(2) . . . . ?
C16 C15 C18 F4 -26.6(3) . . . . ?
C24 C19 C20 C21 -1.7(3) . . . . ?
B1 C19 C20 C21 -175.95(16) . . . . ?
C19 C20 C21 C22 1.8(3) . . . . ?
C19 C20 C21 C25 -175.09(17) . . . . ?
C20 C21 C22 C23 -0.2(3) . . . . ?
C25 C21 C22 C23 176.71(16) . . . . ?
C21 C22 C23 C24 -1.5(3) . . . . ?
C21 C22 C23 C26 -178.57(15) . . . . ?
C22 C23 C24 C19 1.6(3) . . . . ?
C26 C23 C24 C19 178.67(15) . . . . ?
C20 C19 C24 C23 0.0(2) . . . . ?
B1 C19 C24 C23 174.25(16) . . . . ?
C22 C21 C25 F12 22.9(3) . . . . ?
C20 C21 C25 F12 -160.10(17) . . . . ?
C22 C21 C25 F10 143.33(18) . . . . ?
C20 C21 C25 F10 -39.7(3) . . . . ?
C22 C21 C25 F11 -95.9(2) . . . . ?
C20 C21 C25 F11 81.1(2) . . . . ?
C24 C23 C26 F7 -88.68(19) . . . . ?
C22 C23 C26 F7 88.48(19) . . . . ?
C24 C23 C26 F8 31.4(2) . . . . ?
C22 C23 C26 F8 -151.47(16) . . . . ?
C24 C23 C26 F9 152.09(16) . . . . ?
C22 C23 C26 F9 -30.7(2) . . . . ?
C32 C27 C28 C29 0.1(2) . . . . ?
B1 C27 C28 C29 174.62(15) . . . . ?
C27 C28 C29 C30 1.3(3) . . . . ?
C27 C28 C29 C33 -178.11(17) . . . . ?
C28 C29 C30 C31 -1.3(3) . . . . ?
C33 C29 C30 C31 178.12(18) . . . . ?
C29 C30 C31 C32 -0.1(3) . . . . ?
C29 C30 C31 C34 -177.4(2) . . . . ?
C29 C30 C31 C34B 171.0(6) . . . . ?
C30 C31 C32 C27 1.5(3) . . . . ?
C34 C31 C32 C27 178.8(2) . . . . ?
C34B C31 C32 C27 -169.8(5) . . . . ?
C28 C27 C32 C31 -1.5(2) . . . . ?
B1 C27 C32 C31 -175.82(16) . . . . ?
C30 C29 C33 F15 -6.7(3) . . . . ?
C28 C29 C33 F15 172.72(18) . . . . ?
C30 C29 C33 F13 115.2(2) . . . . ?
C28 C29 C33 F13 -65.4(2) . . . . ?
C30 C29 C33 F14 -127.3(2) . . . . ?
C28 C29 C33 F14 52.1(2) . . . . ?
C40 C35 C36 C37 -1.9(3) . . . . ?
B1 C35 C36 C37 -175.97(17) . . . . ?
C35 C36 C37 C38 1.6(3) . . . . ?
C35 C36 C37 C41 178.95(19) . . . . ?
C36 C37 C38 C39 -0.3(3) . . . . ?
C41 C37 C38 C39 -177.6(2) . . . . ?
C37 C38 C39 C40 -0.6(3) . . . . ?
C37 C38 C39 C42 177.18(18) . . . . ?
C38 C39 C40 C35 0.2(3) . . . . ?
C42 C39 C40 C35 -177.49(16) . . . . ?
C36 C35 C40 C39 1.0(2) . . . . ?
B1 C35 C40 C39 175.23(16) . . . . ?
C38 C37 C41 F19 -142.9(2) . . . . ?
C36 C37 C41 F19 39.7(3) . . . . ?
C38 C37 C41 F21 -20.1(3) . . . . ?
C36 C37 C41 F21 162.6(2) . . . . ?
C38 C37 C41 F20 99.3(2) . . . . ?
C36 C37 C41 F20 -78.1(3) . . . . ?
C38 C39 C42 F23 156.6(2) . . . . ?
C40 C39 C42 F23 -25.6(3) . . . . ?
C38 C39 C42 F22 36.2(3) . . . . ?
C40 C39 C42 F22 -146.03(18) . . . . ?
C38 C39 C42 F24 -81.6(2) . . . . ?
C40 C39 C42 F24 96.2(2) . . . . ?
C36 C35 B1 C19 -139.27(16) . . . . ?
C40 C35 B1 C19 46.9(2) . . . . ?
C36 C35 B1 C11 96.85(18) . . . . ?
C40 C35 B1 C11 -76.97(18) . . . . ?
C36 C35 B1 C27 -22.3(2) . . . . ?
C40 C35 B1 C27 163.85(15) . . . . ?
C20 C19 B1 C35 -158.06(15) . . . . ?
C24 C19 B1 C35 28.1(2) . . . . ?
C20 C19 B1 C11 -39.3(2) . . . . ?
C24 C19 B1 C11 146.82(16) . . . . ?
C20 C19 B1 C27 79.03(19) . . . . ?
C24 C19 B1 C27 -94.82(18) . . . . ?
C16 C11 B1 C35 106.12(18) . . . . ?
C12 C11 B1 C35 -71.11(19) . . . . ?
C16 C11 B1 C19 -16.4(2) . . . . ?
C12 C11 B1 C19 166.41(15) . . . . ?
C16 C11 B1 C27 -131.59(17) . . . . ?
C12 C11 B1 C27 51.18(19) . . . . ?
C28 C27 B1 C35 147.70(15) . . . . ?
C32 C27 B1 C35 -38.2(2) . . . . ?
C28 C27 B1 C19 -90.79(17) . . . . ?
C32 C27 B1 C19 83.30(18) . . . . ?
C28 C27 B1 C11 30.9(2) . . . . ?
C32 C27 B1 C11 -155.06(15) . . . . ?
C30 C31 C34 F18 -84.4(5) . . . . ?
C32 C31 C34 F18 98.3(5) . . . . ?
C30 C31 C34 F17 152.2(3) . . . . ?
C32 C31 C34 F17 -25.2(4) . . . . ?
C30 C31 C34 F16 36.1(4) . . . . ?
C32 C31 C34 F16 -141.3(3) . . . . ?
C30 C31 C34B F16B -15.9(12) . . . . ?
C32 C31 C34B F16B 155.6(8) . . . . ?
C30 C31 C34B F17B 101.0(10) . . . . ?
C32 C31 C34B F17B -87.5(10) . . . . ?
C30 C31 C34B F18B -138.9(8) . . . . ?
C32 C31 C34B F18B 32.6(12) . . . . ?
C2 C1 Se1 C4 -178.40(16) . . . . ?
Se2 C1 Se1 C4 0.74(10) . . . . ?
C5 C4 Se1 C1 -0.53(17) . . . . ?
C3 C4 Se1 C1 178.42(15) . . . . ?
C2 C1 Se2 C5 178.47(15) . . . . ?
Se1 C1 Se2 C5 -0.68(11) . . . . ?
C4 C5 Se2 C1 0.34(17) . . . . ?
C6 C5 Se2 C1 -178.56(16) . . . . ?
C1 C2 Se3 C8 175.44(15) . . . . ?
Se4 C2 Se3 C8 -1.41(10) . . . . ?
C9 C8 Se3 C2 0.45(16) . . . . ?
C7 C8 Se3 C2 178.25(14) . . . . ?
C1 C2 Se4 C9 -175.18(15) . . . . ?
Se3 C2 Se4 C9 1.67(10) . . . . ?
C8 C9 Se4 C2 -1.43(16) . . . . ?
C10 C9 Se4 C2 -179.63(14) . . . . ?
